data_1100309
loop_
_publ_author_name
'Harms, K.'
'Sheldrick, G. M.'
'Fischer, R.'
'Tietze, L. F.'

_publ_section_title
;
 [(1RS,2RS,3SR)-3-Hydroxy-2-methylcyclopentyl]trimethylammonium chloride
;
_journal_coden_ASTM ACBCAR
_journal_issue 12
_journal_name_full
;
 Acta Crystallographica, Section B: Structural Crystallography
 and Crystal Chemistry
;
_journal_page_first 3206
_journal_page_last 3208
_journal_paper_doi 10.1107/S0567740880011338
_journal_volume 36
_journal_year 1980
_chemical_formula_sum 'C9 H20 Cl N O'
_space_group_IT_number 19
_symmetry_cell_setting orthorhombic
_symmetry_Int_Tables_number 19
_symmetry_space_group_name_Hall 'P 2ac 2ab'
_symmetry_space_group_name_H-M 'P 21 21 21'
_cell_angle_alpha 90
_cell_angle_beta 90
_cell_angle_gamma 90
_cell_formula_units_Z 4
_cell_length_a 7.440(2)
_cell_length_b 11.609(2)
_cell_length_c 12.295(3)
_cod_original_formula_sum 'C9 H20 Cl1 N1 O1'
_cod_database_code 1100309

loop_
_symmetry_equiv_pos_site_id
_symmetry_equiv_pos_as_xyz
1 x,y,z
2 1/2+x,1/2-y,-z
3 -x,1/2+y,1/2-z
4 1/2-x,-y,1/2+z

loop_
_atom_site_label
_atom_site_type_symbol
_atom_site_fract_x
_atom_site_fract_y
_atom_site_fract_z
H1 H 0.19810 -0.16870 -0.13360
O1 O 0.17940 -0.15860 -0.07710
N1 N 0.70190 0.04460 0.09590
C1 C 0.56410 -0.05070 0.07410
H2 H 0.64770 -0.11350 0.07000
C2 C 0.45840 -0.04860 -0.03310
H3 H 0.53430 -0.05160 -0.09610
C3 C 0.33350 -0.15160 -0.00880
H4 H 0.39730 -0.22210 -0.02200
C4 C 0.27550 -0.13470 0.10820
H5 H 0.16550 -0.09150 0.11100
H6 H 0.25840 -0.20790 0.14300
C5 C 0.42640 -0.06760 0.16380
H7 H 0.47640 -0.11130 0.22280
H8 H 0.38380 0.00510 0.19060
C6 C 0.35500 0.05880 -0.06070
H9 H 0.43330 0.11600 -0.09130
H10 H 0.29890 0.08900 0.00350
H11 H 0.26440 0.03870 -0.11290
C7 C 0.83790 0.04850 0.00590
H12 H 0.89120 -0.02640 -0.00140
H13 H 0.92970 0.10390 0.02260
H14 H 0.78020 0.06940 -0.06110
C8 C 0.79860 0.01490 0.19930
H15 H 0.89920 0.06580 0.20810
H16 H 0.84030 -0.06330 0.19790
H17 H 0.71690 0.02490 0.25900
C9 C 0.62620 0.16400 0.10690
H18 H 0.52150 0.16220 0.15250
H19 H 0.59430 0.19360 0.03660
H20 H 0.71560 0.21280 0.13920
Cl1 Cl 0.16240 0.22460 0.19830

loop_
_atom_type_symbol
_atom_type_radius_bond
C 0.68
H 0.23
Cl 0.99
N 0.68
O 0.68
